data_4088296
loop_
_publ_author_name
'McCrea-Hendrick, Madison L.'
'Caputo, Christine A.'
'Roberts, Christopher J.'
'Fettinger, James C.'
'Tuononen, Heikki M.'
'Power, Philip P.'

_publ_section_title
;
 Reactions of Terphenyl-Substituted Digallene AriPr4GaGaAriPr4 (AriPr4 =
 C6H3-2,6-(C6H3-2,6-iPr2)2) with Transition Metal Carbonyls and
 Theoretical Investigation of the Mechanism of Addition
;
_journal_issue 4
_journal_name_full Organometallics
_journal_page_first 579
_journal_paper_doi 10.1021/acs.organomet.5b00992
_journal_volume 35
_journal_year 2016
_chemical_formula_moiety 'C37 H37 Co2 Ga O7'
_chemical_formula_sum 'C37 H37 Co2 Ga O7'
_chemical_formula_weight 781.24
_space_group_crystal_system triclinic
_space_group_IT_number 2
_space_group_name_Hall '-P 1'
_space_group_name_H-M_alt 'P -1'
_atom_sites_solution_hydrogens geom
_audit_creation_method SHELXL-2014
_cell_angle_alpha 82.2470(10)
_cell_angle_beta 78.6991(10)
_cell_angle_gamma 82.3595(10)
_cell_formula_units_Z 2
_cell_length_a 10.0677(7)
_cell_length_b 10.2348(8)
_cell_length_c 17.7124(13)
_cell_measurement_reflns_used 9950
_cell_measurement_temperature 90(2)
_cell_measurement_theta_max 27.48
_cell_measurement_theta_min 2.22
_cell_volume 1762.7(2)
_computing_cell_refinement 'SAINT (8.34a) (Bruker, 2013)'
_computing_data_collection 'Apex2 (2013.10-2) (Bruker, 2013)'
_computing_data_reduction 'SAINT (8.34a) (Bruker, 2013)'
_computing_molecular_graphics 'Bruker SHELXTL'
_computing_publication_material 'Bruker SHELXTL'
_computing_structure_refinement 'SHELXL-2014 (Sheldrick, 2014)'
_computing_structure_solution 'SHELXT (Sheldrick, 2013)'
_diffrn_ambient_temperature 90(2)
_diffrn_measured_fraction_theta_full 0.996
_diffrn_measured_fraction_theta_max 0.996
_diffrn_measurement_device_type 'Bruker APEX-II CCD'
_diffrn_measurement_method '\f and \w scans'
_diffrn_radiation_type MoK\a
_diffrn_radiation_wavelength 0.71073
_diffrn_reflns_av_R_equivalents 0.0150
_diffrn_reflns_av_unetI/netI 0.0219
_diffrn_reflns_Laue_measured_fraction_full 0.996
_diffrn_reflns_Laue_measured_fraction_max 0.996
_diffrn_reflns_limit_h_max 13
_diffrn_reflns_limit_h_min -13
_diffrn_reflns_limit_k_max 13
_diffrn_reflns_limit_k_min -13
_diffrn_reflns_limit_l_max 22
_diffrn_reflns_limit_l_min -22
_diffrn_reflns_number 15924
_diffrn_reflns_point_group_measured_fraction_full 0.996
_diffrn_reflns_point_group_measured_fraction_max 0.996
_diffrn_reflns_theta_full 25.242
_diffrn_reflns_theta_max 27.496
_diffrn_reflns_theta_min 2.020
_exptl_absorpt_coefficient_mu 1.736
_exptl_absorpt_correction_T_max 0.7721
_exptl_absorpt_correction_T_min 0.6761
_exptl_absorpt_correction_type multi-scan
_exptl_absorpt_process_details 'SADABS 2012/1 (Sheldrick, 2012)'
_exptl_crystal_colour Colorless
_exptl_crystal_density_diffrn 1.472
_exptl_crystal_description Block
_exptl_crystal_F_000 800
_exptl_crystal_size_max 0.266
_exptl_crystal_size_mid 0.181
_exptl_crystal_size_min 0.159
_refine_diff_density_max 0.656
_refine_diff_density_min -0.293
_refine_diff_density_rms 0.068
_refine_ls_extinction_method none
_refine_ls_goodness_of_fit_ref 1.044
_refine_ls_hydrogen_treatment constr
_refine_ls_matrix_type full
_refine_ls_number_parameters 432
_refine_ls_number_reflns 8048
_refine_ls_number_restraints 0
_refine_ls_restrained_S_all 1.044
_refine_ls_R_factor_all 0.0315
_refine_ls_R_factor_gt 0.0277
_refine_ls_shift/su_max 0.001
_refine_ls_shift/su_mean 0.000
_refine_ls_structure_factor_coef Fsqd
_refine_ls_weighting_details 'w=1/[\s^2^(Fo^2^)+(0.0333P)^2^+1.4299P] where P=(Fo^2^+2Fc^2^)/3'
_refine_ls_weighting_scheme calc
_refine_ls_wR_factor_gt 0.0685
_refine_ls_wR_factor_ref 0.0705
_reflns_Friedel_coverage 0.000
_reflns_number_gt 7274
_reflns_number_total 8048
_reflns_threshold_expression 'I > 2\s(I)'
_cod_data_source_file om5b00992_si_002.cif
_cod_data_source_block cc28fmi
_cod_depositor_comments
;
The following automatic conversions were performed:

data item '_exptl_absorpt_correction_type' value 'Multi-scan' was
changed to 'multi-scan' in accordance with the
/home/saulius/struct/COD-crude-data/automatic-downloads/DataCite-retrospective/ACS/depositions/lib/dictionaries/cif_core.dic
dictionary named 'cif_core.dic' version 2.4.2 last updated on
2011-04-26.

Automatic conversion script
Id: cif_fix_values 6909 2019-04-08 15:41:33Z antanas 
;
_cod_database_code 4088296
_shelx_space_group_comment
; 
The symmetry employed for this shelxl refinement is uniquely defined 
by the following loop, which should always be used as a source of 
symmetry information in preference to the above space-group names. 
They are only intended as comments. 
;
_shelx_estimated_absorpt_t_min 0.655
_shelx_estimated_absorpt_t_max 0.770
_shelxl_version_number 2014-3

loop_
_space_group_symop_operation_xyz
'x, y, z'
'-x, -y, -z'

loop_
_atom_site_label
_atom_site_type_symbol
_atom_site_fract_x
_atom_site_fract_y
_atom_site_fract_z
_atom_site_U_iso_or_equiv
_atom_site_adp_type
_atom_site_occupancy
_atom_site_site_symmetry_order
_atom_site_calc_flag
_atom_site_refinement_flags_posn
_atom_site_refinement_flags_adp
Ga1 Ga 0.42401(2) 0.19870(2) 0.26857(2) 0.01299(5) Uani 1 1 d . .
Co2 Co 0.55963(2) 0.07634(2) 0.35212(2) 0.01502(6) Uani 1 1 d . .
Co1 Co 0.59058(2) 0.03742(2) 0.20849(2) 0.01353(6) Uani 1 1 d . .
O1 O 0.82554(14) -0.15841(14) 0.16329(9) 0.0247(3) Uani 1 1 d . .
O2 O 0.57270(17) 0.20875(15) 0.06399(8) 0.0291(3) Uani 1 1 d . .
O3 O 0.38511(15) -0.15350(14) 0.23618(9) 0.0277(3) Uani 1 1 d . .
O4 O 0.79180(14) 0.18640(14) 0.24559(8) 0.0219(3) Uani 1 1 d . .
O5 O 0.75158(15) -0.14530(14) 0.40463(9) 0.0287(3) Uani 1 1 d . .
O6 O 0.59105(17) 0.28342(15) 0.44416(9) 0.0309(3) Uani 1 1 d . .
C1 C 0.73546(19) -0.08309(18) 0.18172(11) 0.0171(4) Uani 1 1 d . .
C2 C 0.57737(19) 0.14560(18) 0.12210(11) 0.0191(4) Uani 1 1 d . .
C3 C 0.46225(19) -0.07775(18) 0.22511(11) 0.0188(4) Uani 1 1 d . .
C4 C 0.69682(19) 0.12823(17) 0.25872(10) 0.0161(3) Uani 1 1 d . .
C5 C 0.67931(19) -0.05864(19) 0.38397(11) 0.0196(4) Uani 1 1 d . .
C6 C 0.4105(2) -0.0020(2) 0.39908(11) 0.0224(4) Uani 1 1 d . .
O7 O 0.32057(16) -0.05626(17) 0.43124(10) 0.0349(4) Uani 1 1 d . .
C8 C 0.5768(2) 0.20817(19) 0.40555(11) 0.0215(4) Uani 1 1 d . .
C9 C 0.29882(17) 0.34327(17) 0.22919(10) 0.0127(3) Uani 1 1 d . .
C10 C 0.33130(17) 0.47488(17) 0.21884(10) 0.0135(3) Uani 1 1 d . .
C11 C 0.24943(19) 0.57438(18) 0.18201(11) 0.0186(4) Uani 1 1 d . .
H11 H 0.2705 0.6635 0.1749 0.022 Uiso 1 1 calc R U
C12 C 0.1370(2) 0.54350(19) 0.15568(12) 0.0214(4) Uani 1 1 d . .
H12 H 0.0842 0.6109 0.1285 0.026 Uiso 1 1 calc R U
C13 C 0.10176(19) 0.41433(18) 0.16893(11) 0.0186(4) Uani 1 1 d . .
H13 H 0.0231 0.3947 0.1523 0.022 Uiso 1 1 calc R U
C14 C 0.18113(18) 0.31330(17) 0.20648(10) 0.0141(3) Uani 1 1 d . .
C15 C 0.13625(17) 0.17696(17) 0.22769(10) 0.0144(3) Uani 1 1 d . .
C16 C 0.14026(18) 0.09379(18) 0.16985(11) 0.0161(3) Uani 1 1 d . .
C17 C 0.09205(19) -0.03064(19) 0.19187(12) 0.0198(4) Uani 1 1 d . .
H17 H 0.0936 -0.0876 0.1535 0.024 Uiso 1 1 calc R U
C18 C 0.04242(19) -0.07159(19) 0.26845(12) 0.0222(4) Uani 1 1 d . .
H18 H 0.0103 -0.1563 0.2823 0.027 Uiso 1 1 calc R U
C19 C 0.03906(19) 0.01035(19) 0.32534(11) 0.0203(4) Uani 1 1 d . .
H19 H 0.0061 -0.0198 0.3780 0.024 Uiso 1 1 calc R U
C20 C 0.08333(18) 0.13627(18) 0.30652(10) 0.0163(3) Uani 1 1 d . .
C21 C 0.0644(2) 0.2309(2) 0.36895(11) 0.0209(4) Uani 1 1 d . .
H21 H 0.1504 0.2736 0.3619 0.025 Uiso 1 1 calc R U
C22 C -0.0510(2) 0.3411(2) 0.36021(14) 0.0337(5) Uani 1 1 d . .
H22A H -0.1374 0.3025 0.3683 0.051 Uiso 1 1 calc R U
H22B H -0.0338 0.3888 0.3080 0.051 Uiso 1 1 calc R U
H22C H -0.0560 0.4028 0.3987 0.051 Uiso 1 1 calc R U
C23 C 0.0389(3) 0.1612(3) 0.45181(13) 0.0348(5) Uani 1 1 d . .
H23A H -0.0534 0.1342 0.4642 0.052 Uiso 1 1 calc R U
H23B H 0.0485 0.2222 0.4881 0.052 Uiso 1 1 calc R U
H23C H 0.1054 0.0827 0.4561 0.052 Uiso 1 1 calc R U
C24 C 0.19071(19) 0.13628(19) 0.08458(11) 0.0194(4) Uani 1 1 d . .
H24 H 0.2375 0.2178 0.0808 0.023 Uiso 1 1 calc R U
C25 C 0.2934(2) 0.0303(2) 0.04507(12) 0.0248(4) Uani 1 1 d . .
H25A H 0.3682 0.0055 0.0740 0.037 Uiso 1 1 calc R U
H25B H 0.3296 0.0659 -0.0081 0.037 Uiso 1 1 calc R U
H25C H 0.2477 -0.0481 0.0441 0.037 Uiso 1 1 calc R U
C26 C 0.0697(2) 0.1720(2) 0.04148(13) 0.0310(5) Uani 1 1 d . .
H26A H 0.0235 0.0929 0.0432 0.047 Uiso 1 1 calc R U
H26B H 0.1031 0.2051 -0.0126 0.047 Uiso 1 1 calc R U
H26C H 0.0055 0.2409 0.0664 0.047 Uiso 1 1 calc R U
C27 C 0.44452(18) 0.50995(16) 0.25407(10) 0.0141(3) Uani 1 1 d . .
C28 C 0.41485(19) 0.53268(17) 0.33314(11) 0.0173(4) Uani 1 1 d . .
C29 C 0.2721(2) 0.52429(19) 0.38146(11) 0.0207(4) Uani 1 1 d . .
H29 H 0.2186 0.4823 0.3512 0.025 Uiso 1 1 calc R U
C30 C 0.2001(3) 0.6625(2) 0.39388(17) 0.0445(6) Uani 1 1 d . .
H30A H 0.1052 0.6557 0.4191 0.067 Uiso 1 1 calc R U
H30B H 0.2026 0.7168 0.3437 0.067 Uiso 1 1 calc R U
H30C H 0.2463 0.7039 0.4268 0.067 Uiso 1 1 calc R U
C31 C 0.2703(2) 0.4400(3) 0.45922(13) 0.0357(5) Uani 1 1 d . .
H31A H 0.3219 0.4787 0.4905 0.054 Uiso 1 1 calc R U
H31B H 0.3119 0.3497 0.4508 0.054 Uiso 1 1 calc R U
H31C H 0.1759 0.4371 0.4865 0.054 Uiso 1 1 calc R U
C32 C 0.5173(2) 0.57165(19) 0.36538(11) 0.0214(4) Uani 1 1 d . .
H32 H 0.4983 0.5899 0.4178 0.026 Uiso 1 1 calc R U
C33 C 0.6465(2) 0.58404(19) 0.32174(12) 0.0233(4) Uani 1 1 d . .
H33 H 0.7155 0.6093 0.3448 0.028 Uiso 1 1 calc R U
C34 C 0.6754(2) 0.55991(19) 0.24493(12) 0.0211(4) Uani 1 1 d . .
H34 H 0.7645 0.5678 0.2159 0.025 Uiso 1 1 calc R U
C35 C 0.57476(19) 0.52382(17) 0.20931(11) 0.0163(3) Uani 1 1 d . .
C36 C 0.60444(19) 0.50938(19) 0.12282(11) 0.0186(4) Uani 1 1 d . .
H36 H 0.5374 0.4531 0.1126 0.022 Uiso 1 1 calc R U
C37 C 0.5833(2) 0.6458(2) 0.07579(12) 0.0286(5) Uani 1 1 d . .
H37A H 0.4897 0.6860 0.0916 0.043 Uiso 1 1 calc R U
H37B H 0.5996 0.6351 0.0205 0.043 Uiso 1 1 calc R U
H37C H 0.6473 0.7034 0.0853 0.043 Uiso 1 1 calc R U
C38 C 0.7481(2) 0.4429(2) 0.09405(12) 0.0257(4) Uani 1 1 d . .
H38A H 0.8155 0.5027 0.0959 0.039 Uiso 1 1 calc R U
H38B H 0.7552 0.4235 0.0406 0.039 Uiso 1 1 calc R U
H38C H 0.7653 0.3602 0.1273 0.039 Uiso 1 1 calc R U

loop_
_atom_site_aniso_label
_atom_site_aniso_U_11
_atom_site_aniso_U_22
_atom_site_aniso_U_33
_atom_site_aniso_U_23
_atom_site_aniso_U_13
_atom_site_aniso_U_12
Ga1 0.01353(10) 0.01133(9) 0.01414(10) -0.00114(7) -0.00417(7) 0.00070(7)
Co2 0.01803(13) 0.01335(12) 0.01396(12) -0.00086(9) -0.00596(9) 0.00110(9)
Co1 0.01438(12) 0.01222(11) 0.01426(12) -0.00249(9) -0.00436(9) 0.00124(9)
O1 0.0183(7) 0.0224(7) 0.0342(8) -0.0106(6) -0.0054(6) 0.0035(6)
O2 0.0438(9) 0.0236(7) 0.0195(7) -0.0010(6) -0.0106(6) 0.0037(6)
O3 0.0231(7) 0.0210(7) 0.0402(9) -0.0050(6) -0.0062(6) -0.0038(6)
O4 0.0192(7) 0.0240(7) 0.0240(7) -0.0016(6) -0.0074(5) -0.0038(5)
O5 0.0281(8) 0.0226(7) 0.0342(8) 0.0060(6) -0.0123(6) 0.0022(6)
O6 0.0464(10) 0.0223(7) 0.0278(8) -0.0085(6) -0.0144(7) 0.0001(7)
C1 0.0178(9) 0.0167(8) 0.0186(9) -0.0034(7) -0.0060(7) -0.0028(7)
C2 0.0212(9) 0.0172(9) 0.0198(9) -0.0061(7) -0.0059(7) 0.0022(7)
C3 0.0179(9) 0.0176(9) 0.0211(9) -0.0062(7) -0.0046(7) 0.0030(7)
C4 0.0181(9) 0.0141(8) 0.0163(8) -0.0020(6) -0.0065(7) 0.0033(7)
C5 0.0202(9) 0.0201(9) 0.0195(9) -0.0011(7) -0.0053(7) -0.0041(7)
C6 0.0235(10) 0.0237(10) 0.0187(9) 0.0014(7) -0.0064(8) 0.0016(8)
O7 0.0269(8) 0.0385(9) 0.0349(9) 0.0105(7) -0.0029(7) -0.0064(7)
C8 0.0259(10) 0.0191(9) 0.0188(9) 0.0006(7) -0.0064(8) 0.0011(7)
C9 0.0130(8) 0.0131(8) 0.0115(8) -0.0024(6) -0.0017(6) 0.0006(6)
C10 0.0125(8) 0.0140(8) 0.0140(8) -0.0031(6) -0.0022(6) 0.0002(6)
C11 0.0196(9) 0.0142(8) 0.0226(9) -0.0004(7) -0.0068(7) -0.0013(7)
C12 0.0215(10) 0.0172(9) 0.0260(10) 0.0002(7) -0.0107(8) 0.0028(7)
C13 0.0143(9) 0.0201(9) 0.0236(9) -0.0039(7) -0.0086(7) -0.0002(7)
C14 0.0137(8) 0.0156(8) 0.0132(8) -0.0039(6) -0.0023(6) -0.0004(6)
C15 0.0087(8) 0.0153(8) 0.0197(9) -0.0023(7) -0.0043(6) -0.0003(6)
C16 0.0105(8) 0.0188(9) 0.0200(9) -0.0043(7) -0.0041(7) -0.0007(6)
C17 0.0146(9) 0.0184(9) 0.0280(10) -0.0078(7) -0.0043(7) -0.0021(7)
C18 0.0168(9) 0.0165(9) 0.0334(11) 0.0001(8) -0.0053(8) -0.0043(7)
C19 0.0156(9) 0.0226(9) 0.0218(9) 0.0027(7) -0.0040(7) -0.0025(7)
C20 0.0113(8) 0.0203(9) 0.0178(9) -0.0021(7) -0.0042(7) -0.0011(7)
C21 0.0207(9) 0.0251(10) 0.0175(9) -0.0047(7) -0.0007(7) -0.0066(7)
C22 0.0378(13) 0.0328(12) 0.0299(12) -0.0115(9) -0.0052(10) 0.0052(10)
C23 0.0389(13) 0.0419(13) 0.0207(11) -0.0028(9) -0.0009(9) -0.0009(10)
C24 0.0205(9) 0.0198(9) 0.0185(9) -0.0065(7) -0.0020(7) -0.0017(7)
C25 0.0251(10) 0.0262(10) 0.0231(10) -0.0101(8) -0.0013(8) -0.0004(8)
C26 0.0309(12) 0.0389(12) 0.0238(11) -0.0078(9) -0.0100(9) 0.0067(9)
C27 0.0159(8) 0.0077(7) 0.0199(9) -0.0003(6) -0.0073(7) -0.0008(6)
C28 0.0200(9) 0.0128(8) 0.0202(9) -0.0016(7) -0.0067(7) -0.0012(7)
C29 0.0229(10) 0.0215(9) 0.0187(9) -0.0062(7) -0.0038(7) -0.0023(7)
C30 0.0365(14) 0.0310(13) 0.0548(16) -0.0004(11) 0.0086(12) 0.0072(10)
C31 0.0312(12) 0.0463(14) 0.0259(11) 0.0053(10) -0.0012(9) -0.0058(10)
C32 0.0273(10) 0.0188(9) 0.0210(9) -0.0034(7) -0.0104(8) -0.0031(7)
C33 0.0255(10) 0.0186(9) 0.0310(11) -0.0018(8) -0.0163(8) -0.0059(8)
C34 0.0184(9) 0.0179(9) 0.0276(10) 0.0012(7) -0.0071(8) -0.0044(7)
C35 0.0181(9) 0.0098(8) 0.0211(9) 0.0011(7) -0.0069(7) -0.0004(6)
C36 0.0166(9) 0.0200(9) 0.0191(9) 0.0004(7) -0.0043(7) -0.0022(7)
C37 0.0288(11) 0.0297(11) 0.0253(11) 0.0079(8) -0.0085(9) -0.0018(9)
C38 0.0177(9) 0.0331(11) 0.0233(10) 0.0010(8) -0.0011(8) -0.0002(8)

loop_
_atom_type_symbol
_atom_type_description
_atom_type_scat_dispersion_real
_atom_type_scat_dispersion_imag
_atom_type_scat_source
C C 0.0033 0.0016 'International Tables Vol C Tables 4.2.6.8 and 6.1.1.4'
H H 0.0000 0.0000 'International Tables Vol C Tables 4.2.6.8 and 6.1.1.4'
O O 0.0106 0.0060 'International Tables Vol C Tables 4.2.6.8 and 6.1.1.4'
Co Co 0.3494 0.9721 'International Tables Vol C Tables 4.2.6.8 and 6.1.1.4'
Ga Ga 0.2307 1.6083 'International Tables Vol C Tables 4.2.6.8 and 6.1.1.4'

loop_
_geom_angle_atom_site_label_1
_geom_angle_atom_site_label_2
_geom_angle_atom_site_label_3
_geom_angle
C9 Ga1 Co2 158.82(5)
C9 Ga1 Co1 133.68(5)
Co2 Ga1 Co1 66.173(11)
C8 Co2 C6 108.86(9)
C8 Co2 C5 103.65(9)
C6 Co2 C5 94.75(9)
C8 Co2 C4 96.14(8)
C6 Co2 C4 152.15(8)
C5 Co2 C4 90.96(8)
C8 Co2 Ga1 97.90(6)
C6 Co2 Ga1 86.95(6)
C5 Co2 Ga1 156.50(6)
C4 Co2 Ga1 77.41(5)
C8 Co2 Co1 137.04(6)
C6 Co2 Co1 104.83(6)
C5 Co2 Co1 99.25(6)
C4 Co2 Co1 47.32(5)
Ga1 Co2 Co1 57.891(9)
C2 Co1 C1 105.07(8)
C2 Co1 C3 109.59(9)
C1 Co1 C3 96.21(8)
C2 Co1 C4 102.49(8)
C1 Co1 C4 90.92(8)
C3 Co1 C4 143.90(8)
C2 Co1 Ga1 84.06(6)
C1 Co1 Ga1 166.82(6)
C3 Co1 Ga1 89.42(6)
C4 Co1 Ga1 77.66(5)
C2 Co1 Co2 133.10(6)
C1 Co1 Co2 111.55(6)
C3 Co1 Co2 94.75(6)
C4 Co1 Co2 50.13(6)
Ga1 Co1 Co2 55.937(9)
O1 C1 Co1 178.42(17)
O2 C2 Co1 175.73(17)
O3 C3 Co1 177.59(17)
O4 C4 Co1 141.21(15)
O4 C4 Co2 136.24(15)
Co1 C4 Co2 82.54(7)
O5 C5 Co2 178.18(18)
O7 C6 Co2 176.18(18)
O6 C8 Co2 174.07(17)
C14 C9 C10 120.38(15)
C14 C9 Ga1 119.32(13)
C10 C9 Ga1 120.15(13)
C11 C10 C9 119.31(16)
C11 C10 C27 120.24(15)
C9 C10 C27 120.17(15)
C12 C11 C10 120.27(17)
C12 C11 H11 119.9
C10 C11 H11 119.9
C13 C12 C11 120.29(17)
C13 C12 H12 119.9
C11 C12 H12 119.9
C12 C13 C14 120.48(17)
C12 C13 H13 119.8
C14 C13 H13 119.8
C13 C14 C9 119.11(16)
C13 C14 C15 120.61(16)
C9 C14 C15 120.13(15)
C16 C15 C20 120.78(16)
C16 C15 C14 120.45(16)
C20 C15 C14 118.70(16)
C17 C16 C15 118.56(17)
C17 C16 C24 119.18(16)
C15 C16 C24 122.23(16)
C18 C17 C16 120.97(17)
C18 C17 H17 119.5
C16 C17 H17 119.5
C17 C18 C19 120.35(18)
C17 C18 H18 119.8
C19 C18 H18 119.8
C18 C19 C20 121.11(18)
C18 C19 H19 119.4
C20 C19 H19 119.4
C19 C20 C15 118.21(17)
C19 C20 C21 120.18(16)
C15 C20 C21 121.44(16)
C22 C21 C23 108.77(18)
C22 C21 C20 111.76(16)
C23 C21 C20 113.60(17)
C22 C21 H21 107.5
C23 C21 H21 107.5
C20 C21 H21 107.5
C21 C22 H22A 109.5
C21 C22 H22B 109.5
H22A C22 H22B 109.5
C21 C22 H22C 109.5
H22A C22 H22C 109.5
H22B C22 H22C 109.5
C21 C23 H23A 109.5
C21 C23 H23B 109.5
H23A C23 H23B 109.5
C21 C23 H23C 109.5
H23A C23 H23C 109.5
H23B C23 H23C 109.5
C16 C24 C25 112.72(16)
C16 C24 C26 110.33(16)
C25 C24 C26 109.93(16)
C16 C24 H24 107.9
C25 C24 H24 107.9
C26 C24 H24 107.9
C24 C25 H25A 109.5
C24 C25 H25B 109.5
H25A C25 H25B 109.5
C24 C25 H25C 109.5
H25A C25 H25C 109.5
H25B C25 H25C 109.5
C24 C26 H26A 109.5
C24 C26 H26B 109.5
H26A C26 H26B 109.5
C24 C26 H26C 109.5
H26A C26 H26C 109.5
H26B C26 H26C 109.5
C35 C27 C28 120.95(16)
C35 C27 C10 121.03(16)
C28 C27 C10 118.00(16)
C32 C28 C27 118.46(17)
C32 C28 C29 119.89(17)
C27 C28 C29 121.52(16)
C31 C29 C30 109.76(19)
C31 C29 C28 113.79(17)
C30 C29 C28 110.70(17)
C31 C29 H29 107.4
C30 C29 H29 107.4
C28 C29 H29 107.4
C29 C30 H30A 109.5
C29 C30 H30B 109.5
H30A C30 H30B 109.5
C29 C30 H30C 109.5
H30A C30 H30C 109.5
H30B C30 H30C 109.5
C29 C31 H31A 109.5
C29 C31 H31B 109.5
H31A C31 H31B 109.5
C29 C31 H31C 109.5
H31A C31 H31C 109.5
H31B C31 H31C 109.5
C33 C32 C28 120.85(18)
C33 C32 H32 119.6
C28 C32 H32 119.6
C34 C33 C32 120.42(18)
C34 C33 H33 119.8
C32 C33 H33 119.8
C33 C34 C35 120.85(18)
C33 C34 H34 119.6
C35 C34 H34 119.6
C34 C35 C27 118.44(17)
C34 C35 C36 120.24(17)
C27 C35 C36 121.19(16)
C35 C36 C38 113.78(15)
C35 C36 C37 110.16(16)
C38 C36 C37 109.26(16)
C35 C36 H36 107.8
C38 C36 H36 107.8
C37 C36 H36 107.8
C36 C37 H37A 109.5
C36 C37 H37B 109.5
H37A C37 H37B 109.5
C36 C37 H37C 109.5
H37A C37 H37C 109.5
H37B C37 H37C 109.5
C36 C38 H38A 109.5
C36 C38 H38B 109.5
H38A C38 H38B 109.5
C36 C38 H38C 109.5
H38A C38 H38C 109.5
H38B C38 H38C 109.5

loop_
_geom_bond_atom_site_label_1
_geom_bond_atom_site_label_2
_geom_bond_distance
Ga1 C9 1.9581(17)
Ga1 Co2 2.3366(3)
Ga1 Co1 2.3891(3)
Co2 C8 1.794(2)
Co2 C6 1.800(2)
Co2 C5 1.8145(19)
Co2 C4 1.9973(19)
Co2 Co1 2.5802(4)
Co1 C2 1.7801(19)
Co1 C1 1.8115(19)
Co1 C3 1.8188(19)
Co1 C4 1.9130(18)
O1 C1 1.135(2)
O2 C2 1.145(2)
O3 C3 1.141(2)
O4 C4 1.162(2)
O5 C5 1.138(2)
O6 C8 1.136(2)
C6 O7 1.140(3)
C9 C14 1.406(2)
C9 C10 1.408(2)
C10 C11 1.397(2)
C10 C27 1.505(2)
C11 C12 1.393(3)
C11 H11 0.9500
C12 C13 1.392(3)
C12 H12 0.9500
C13 C14 1.398(2)
C13 H13 0.9500
C14 C15 1.501(2)
C15 C16 1.409(2)
C15 C20 1.420(3)
C16 C17 1.402(3)
C16 C24 1.519(3)
C17 C18 1.379(3)
C17 H17 0.9500
C18 C19 1.388(3)
C18 H18 0.9500
C19 C20 1.396(3)
C19 H19 0.9500
C20 C21 1.534(3)
C21 C22 1.523(3)
C21 C23 1.532(3)
C21 H21 1.0000
C22 H22A 0.9800
C22 H22B 0.9800
C22 H22C 0.9800
C23 H23A 0.9800
C23 H23B 0.9800
C23 H23C 0.9800
C24 C25 1.535(3)
C24 C26 1.540(3)
C24 H24 1.0000
C25 H25A 0.9800
C25 H25B 0.9800
C25 H25C 0.9800
C26 H26A 0.9800
C26 H26B 0.9800
C26 H26C 0.9800
C27 C35 1.407(3)
C27 C28 1.418(3)
C28 C32 1.397(3)
C28 C29 1.528(3)
C29 C31 1.522(3)
C29 C30 1.525(3)
C29 H29 1.0000
C30 H30A 0.9800
C30 H30B 0.9800
C30 H30C 0.9800
C31 H31A 0.9800
C31 H31B 0.9800
C31 H31C 0.9800
C32 C33 1.389(3)
C32 H32 0.9500
C33 C34 1.383(3)
C33 H33 0.9500
C34 C35 1.405(3)
C34 H34 0.9500
C35 C36 1.526(3)
C36 C38 1.535(3)
C36 C37 1.538(3)
C36 H36 1.0000
C37 H37A 0.9800
C37 H37B 0.9800
C37 H37C 0.9800
C38 H38A 0.9800
C38 H38B 0.9800
C38 H38C 0.9800

loop_
_geom_torsion_atom_site_label_1
_geom_torsion_atom_site_label_2
_geom_torsion_atom_site_label_3
_geom_torsion_atom_site_label_4
_geom_torsion
C14 C9 C10 C11 -3.4(3)
Ga1 C9 C10 C11 172.26(13)
C14 C9 C10 C27 170.57(16)
Ga1 C9 C10 C27 -13.8(2)
C9 C10 C11 C12 -0.1(3)
C27 C10 C11 C12 -174.11(17)
C10 C11 C12 C13 2.9(3)
C11 C12 C13 C14 -2.1(3)
C12 C13 C14 C9 -1.4(3)
C12 C13 C14 C15 174.09(17)
C10 C9 C14 C13 4.1(3)
Ga1 C9 C14 C13 -171.55(13)
C10 C9 C14 C15 -171.34(16)
Ga1 C9 C14 C15 13.0(2)
C13 C14 C15 C16 71.6(2)
C9 C14 C15 C16 -113.00(19)
C13 C14 C15 C20 -105.2(2)
C9 C14 C15 C20 70.2(2)
C20 C15 C16 C17 -0.6(3)
C14 C15 C16 C17 -177.36(16)
C20 C15 C16 C24 177.42(16)
C14 C15 C16 C24 0.7(3)
C15 C16 C17 C18 -0.4(3)
C24 C16 C17 C18 -178.46(17)
C16 C17 C18 C19 0.1(3)
C17 C18 C19 C20 1.1(3)
C18 C19 C20 C15 -2.0(3)
C18 C19 C20 C21 173.35(17)
C16 C15 C20 C19 1.8(3)
C14 C15 C20 C19 178.59(16)
C16 C15 C20 C21 -173.54(16)
C14 C15 C20 C21 3.3(2)
C19 C20 C21 C22 -105.1(2)
C15 C20 C21 C22 70.2(2)
C19 C20 C21 C23 18.5(3)
C15 C20 C21 C23 -166.30(18)
C17 C16 C24 C25 -49.9(2)
C15 C16 C24 C25 132.05(18)
C17 C16 C24 C26 73.4(2)
C15 C16 C24 C26 -104.6(2)
C11 C10 C27 C35 -86.4(2)
C9 C10 C27 C35 99.7(2)
C11 C10 C27 C28 91.7(2)
C9 C10 C27 C28 -82.2(2)
C35 C27 C28 C32 1.2(3)
C10 C27 C28 C32 -176.89(16)
C35 C27 C28 C29 177.12(16)
C10 C27 C28 C29 -0.9(2)
C32 C28 C29 C31 -53.0(2)
C27 C28 C29 C31 131.13(19)
C32 C28 C29 C30 71.2(2)
C27 C28 C29 C30 -104.7(2)
C27 C28 C32 C33 -1.9(3)
C29 C28 C32 C33 -177.93(17)
C28 C32 C33 C34 1.0(3)
C32 C33 C34 C35 0.7(3)
C33 C34 C35 C27 -1.4(3)
C33 C34 C35 C36 174.62(17)
C28 C27 C35 C34 0.4(3)
C10 C27 C35 C34 178.45(16)
C28 C27 C35 C36 -175.50(16)
C10 C27 C35 C36 2.5(2)
C34 C35 C36 C38 40.1(2)
C27 C35 C36 C38 -144.05(17)
C34 C35 C36 C37 -83.0(2)
C27 C35 C36 C37 92.9(2)
